data_4065362
loop_
_publ_author_name
'MacDougall, Tiffany J.'
'Trepanier, Steven J.'
'Dutton, Jason L.'
'Ferguson, Michael J.'
'McDonald, Robert'
'Cowie, Martin'

_publ_section_title
;
 Facile Carbon--Carbon Bond Formation and Multiple Carbon--Hydrogen Bond
 Activations Promoted by Methylene-Bridged Iridium/Ruthenium Complexes
;
_journal_issue 21
_journal_name_full Organometallics
_journal_page_first 5882
_journal_paper_doi 10.1021/om200732p
_journal_volume 30
_journal_year 2011
_chemical_formula_moiety 'C60 H55 Ir N O3 P4 Ru, B F4, C4 H10 O'
_chemical_formula_sum 'C64 H65 B F4 Ir N O4 P4 Ru'
_chemical_formula_weight 1416.13
_chemical_name_systematic
; 
 ? 
;
_space_group_IT_number 2
_symmetry_cell_setting triclinic
_symmetry_space_group_name_Hall '-P 1'
_symmetry_space_group_name_H-M 'P -1'
_atom_sites_solution_hydrogens geom
_atom_sites_solution_primary direct
_atom_sites_solution_secondary difmap
_audit_creation_method SHELXL-97
_cell_angle_alpha 67.1788(12)
_cell_angle_beta 84.9075(14)
_cell_angle_gamma 68.7623(12)
_cell_formula_units_Z 2
_cell_length_a 12.6893(11)
_cell_length_b 14.9289(13)
_cell_length_c 19.3173(16)
_cell_measurement_reflns_used 6869
_cell_measurement_temperature 193(2)
_cell_measurement_theta_max 26.42
_cell_measurement_theta_min 2.45
_cell_volume 3138.2(5)
_computing_cell_refinement 'Bruker SAINT (Bruker, 1997)'
_computing_data_collection 'Bruker SMART (Bruker, 1997)'
_computing_data_reduction 'Bruker SAINT (Bruker, 1997)'
_computing_molecular_graphics 'Bruker SHELXTL (Bruker, 1997)'
_computing_publication_material 'Bruker SHELXTL (Bruker, 1997)'
_computing_structure_refinement 'SHELXL-97 (Sheldrick, 1997)'
_computing_structure_solution 'SHELXS-97 (Sheldrick, 1990)'
_diffrn_ambient_temperature 193(2)
_diffrn_detector_area_resol_mean 8.192
_diffrn_measured_fraction_theta_full 0.992
_diffrn_measured_fraction_theta_max 0.992
_diffrn_measurement_device_type 'Bruker PLATFORM diffractometer/SMART 1000 CCD area detector'
_diffrn_measurement_method '\w scans'
_diffrn_radiation_monochromator graphite
_diffrn_radiation_source 'fine-focus sealed tube'
_diffrn_radiation_type MoK\a
_diffrn_radiation_wavelength 0.71073
_diffrn_reflns_av_R_equivalents 0.0210
_diffrn_reflns_av_sigmaI/netI 0.0320
_diffrn_reflns_limit_h_max 15
_diffrn_reflns_limit_h_min -15
_diffrn_reflns_limit_k_max 18
_diffrn_reflns_limit_k_min -18
_diffrn_reflns_limit_l_max 24
_diffrn_reflns_limit_l_min -24
_diffrn_reflns_number 24242
_diffrn_reflns_theta_full 26.43
_diffrn_reflns_theta_max 26.43
_diffrn_reflns_theta_min 1.15
_diffrn_standards_decay_% 0
_diffrn_standards_interval_time 0
_diffrn_standards_number 0
_exptl_absorpt_coefficient_mu 2.519
_exptl_absorpt_correction_T_max 0.6073
_exptl_absorpt_correction_T_min 0.3433
_exptl_absorpt_correction_type integration
_exptl_absorpt_process_details 'Bruker SHELXTL (Bruker, 1997)'
_exptl_crystal_colour yellow
_exptl_crystal_density_diffrn 1.499
_exptl_crystal_density_method 'not measured'
_exptl_crystal_description prism
_exptl_crystal_F_000 1420
_exptl_crystal_size_max 0.54
_exptl_crystal_size_mid 0.30
_exptl_crystal_size_min 0.22
_platon_squeeze_details
;
;
_refine_diff_density_max 1.440
_refine_diff_density_min -1.035
_refine_diff_density_rms 0.103
_refine_ls_extinction_method none
_refine_ls_goodness_of_fit_ref 1.050
_refine_ls_hydrogen_treatment constr
_refine_ls_matrix_type full
_refine_ls_number_parameters 662
_refine_ls_number_reflns 12822
_refine_ls_number_restraints 0
_refine_ls_restrained_S_all 1.050
_refine_ls_R_factor_all 0.0375
_refine_ls_R_factor_gt 0.0339
_refine_ls_shift/su_max 0.001
_refine_ls_shift/su_mean 0.000
_refine_ls_structure_factor_coef Fsqd
_refine_ls_weighting_details 'calc w=1/[\s^2^(Fo^2^)+(0.0529P)^2^+3.4151P] where P=(Fo^2^+2Fc^2^)/3'
_refine_ls_weighting_scheme calc
_refine_ls_wR_factor_gt 0.0916
_refine_ls_wR_factor_ref 0.0931
_reflns_number_gt 11625
_reflns_number_total 12822
_reflns_threshold_expression I>2\s(I)
_cod_data_source_file om200732p_si_003.cif
_cod_data_source_block 5
_cod_depositor_comments
;
The following automatic conversions were performed:

'_symmetry_cell_setting' value 'Triclinic' changed to 'triclinic'
according to /home/saulius/struct/CIF-dictionaries/cif_core.dic
dictionary named 'cif_core.dic' version 2.4.1 from 2010-06-29.

Automatic conversion script
Id: cif_fix_values 1715 2011-07-08 13:25:40Z adriana 
;
_cod_database_code 4065362

loop_
_symmetry_equiv_pos_as_xyz
'x, y, z'
'-x, -y, -z'

loop_
_atom_site_label
_atom_site_type_symbol
_atom_site_fract_x
_atom_site_fract_y
_atom_site_fract_z
_atom_site_U_iso_or_equiv
_atom_site_adp_type
_atom_site_occupancy
_atom_site_symmetry_multiplicity
_atom_site_calc_flag
_atom_site_refinement_flags
_atom_site_disorder_assembly
_atom_site_disorder_group
Ir Ir 0.290152(12) 0.355244(10) 0.242785(8) 0.02882(6) Uani 1 1 d . . .
Ru Ru 0.13016(2) 0.23965(2) 0.289374(14) 0.02091(7) Uani 1 1 d . A .
P1 P 0.22740(9) 0.42267(8) 0.33674(5) 0.0311(2) Uani 1 1 d . A .
P2 P 0.06227(8) 0.30724(7) 0.38287(5) 0.02537(18) Uani 1 1 d . . .
P3 P 0.36716(8) 0.27510(8) 0.15741(5) 0.0300(2) Uani 1 1 d . A .
P4 P 0.20768(8) 0.15391(7) 0.20654(5) 0.02558(18) Uani 1 1 d . . .
O1 O 0.0341(2) 0.4516(2) 0.16729(15) 0.0360(6) Uani 1 1 d . . .
O2 O -0.0860(3) 0.2029(3) 0.2839(2) 0.0549(8) Uani 1 1 d . . .
O3A O 0.4388(5) 0.1688(4) 0.3693(3) 0.0477(12) Uiso 0.60 1 d P A 1
O3B O 0.2382(8) 0.5658(8) 0.1224(6) 0.062(2) Uiso 0.40 1 d P B 2
N N 0.2376(3) 0.1026(3) 0.37911(19) 0.0366(7) Uani 1 1 d . . .
C1 C 0.0968(4) 0.3754(3) 0.2132(2) 0.0360(9) Uani 1 1 d . A .
C2 C -0.0012(3) 0.2121(3) 0.2891(2) 0.0342(8) Uani 1 1 d . . .
C3A C 0.3768(7) 0.2313(6) 0.3226(4) 0.0337(16) Uiso 0.60 1 d P A 1
C4A C 0.2640(11) 0.5025(10) 0.1612(7) 0.052(4) Uiso 0.60 1 d P A 1
H4AA H 0.2367 0.5090 0.1124 0.062 Uiso 0.60 1 calc PR A 1
H4BA H 0.2085 0.5569 0.1766 0.062 Uiso 0.60 1 calc PR A 1
C5A C 0.3734(9) 0.5099(8) 0.1565(6) 0.074(3) Uiso 0.60 1 d P A 1
H5AA H 0.3737 0.5708 0.1655 0.089 Uiso 0.60 1 calc PR A 1
H5BA H 0.4075 0.5099 0.1084 0.089 Uiso 0.60 1 calc PR A 1
C6A C 0.4277(8) 0.4080(8) 0.2223(6) 0.055(2) Uiso 0.60 1 d P A 1
C7A C 0.5339(9) 0.3641(9) 0.2587(6) 0.070(3) Uiso 0.60 1 d P A 1
H7A H 0.5521 0.2983 0.2992 0.084 Uiso 0.60 1 calc PR A 1
C8A C 0.6186(10) 0.4116(9) 0.2395(7) 0.074(3) Uiso 0.60 1 d P A 1
H8AA H 0.6772 0.3768 0.2123 0.089 Uiso 0.60 1 calc PR A 1
H8BA H 0.6530 0.4049 0.2855 0.089 Uiso 0.60 1 calc PR A 1
H8CA H 0.5833 0.4854 0.2075 0.089 Uiso 0.60 1 calc PR A 1
C3B C 0.2449(14) 0.4923(13) 0.1628(9) 0.041(4) Uiso 0.40 1 d P B 2
C4B C 0.4161(13) 0.2347(11) 0.3234(8) 0.052(3) Uiso 0.40 1 d P A 2
H4AB H 0.3904 0.2259 0.3747 0.063 Uiso 0.40 1 calc PR A 2
H4BB H 0.4333 0.1684 0.3168 0.063 Uiso 0.40 1 calc PR A 2
C5B C 0.5122(12) 0.2622(11) 0.3129(8) 0.062(3) Uiso 0.40 1 d P A 2
H5AB H 0.5772 0.2144 0.2971 0.075 Uiso 0.40 1 calc PR A 2
H5BB H 0.5350 0.2706 0.3570 0.075 Uiso 0.40 1 calc PR A 2
C6B C 0.4533(13) 0.3656(12) 0.2485(9) 0.055(3) Uiso 0.40 1 d P A 2
C7B C 0.5031(14) 0.4379(13) 0.2060(9) 0.070(4) Uiso 0.40 1 d P A 2
H7B H 0.4513 0.4981 0.1693 0.084 Uiso 0.40 1 calc PR A 2
C8B C 0.6126(18) 0.4420(17) 0.2053(13) 0.089(6) Uiso 0.40 1 d P A 2
H8AB H 0.6613 0.3803 0.2460 0.106 Uiso 0.40 1 calc PR A 2
H8BB H 0.6082 0.5047 0.2125 0.106 Uiso 0.40 1 calc PR A 2
H8CB H 0.6445 0.4438 0.1568 0.106 Uiso 0.40 1 calc PR A 2
C10 C 0.1720(3) 0.3372(3) 0.4152(2) 0.0311(8) Uani 1 1 d . A .
H10A H 0.2350 0.2716 0.4421 0.037 Uiso 1 1 calc R . .
H10B H 0.1401 0.3715 0.4510 0.037 Uiso 1 1 calc R . .
C11 C 0.3426(4) 0.4316(4) 0.3805(3) 0.0424(10) Uani 1 1 d . . .
C12 C 0.3793(5) 0.5139(5) 0.3415(3) 0.0615(14) Uani 1 1 d . A .
H12 H 0.3397 0.5664 0.2958 0.074 Uiso 1 1 calc R . .
C13 C 0.4723(6) 0.5205(6) 0.3681(5) 0.081(2) Uani 1 1 d . . .
H13 H 0.4969 0.5770 0.3409 0.098 Uiso 1 1 calc R A .
C14 C 0.5292(5) 0.4448(7) 0.4344(5) 0.089(2) Uani 1 1 d . A .
H14 H 0.5934 0.4492 0.4528 0.106 Uiso 1 1 calc R . .
C15 C 0.4945(5) 0.3630(6) 0.4745(4) 0.0785(19) Uani 1 1 d . . .
H15 H 0.5346 0.3111 0.5202 0.094 Uiso 1 1 calc R A .
C16 C 0.3996(4) 0.3562(4) 0.4477(3) 0.0572(13) Uani 1 1 d . A .
H16 H 0.3745 0.3002 0.4756 0.069 Uiso 1 1 calc R . .
C17 C 0.2942(4) 0.0344(3) 0.4286(2) 0.0415(9) Uani 1 1 d . A .
C18 C 0.3639(5) -0.0518(4) 0.4933(3) 0.0640(14) Uani 1 1 d . . .
H18A H 0.4226 -0.0325 0.5071 0.077 Uiso 1 1 calc R A .
H18B H 0.3996 -0.1132 0.4805 0.077 Uiso 1 1 calc R . .
H18C H 0.3162 -0.0677 0.5358 0.077 Uiso 1 1 calc R . .
C20 C 0.3535(3) 0.1471(3) 0.1885(2) 0.0314(8) Uani 1 1 d . A .
H20A H 0.3806 0.1179 0.1494 0.038 Uiso 1 1 calc R . .
H20B H 0.4022 0.0994 0.2350 0.038 Uiso 1 1 calc R . .
C21 C 0.1187(3) 0.5503(3) 0.3175(2) 0.0320(8) Uani 1 1 d . . .
C22 C 0.1072(4) 0.5968(3) 0.3702(3) 0.0467(10) Uani 1 1 d . A .
H22 H 0.1598 0.5638 0.4125 0.056 Uiso 1 1 calc R . .
C23 C 0.0210(5) 0.6891(4) 0.3611(3) 0.0562(13) Uani 1 1 d . . .
H23 H 0.0143 0.7197 0.3969 0.067 Uiso 1 1 calc R A .
C24 C -0.0564(5) 0.7377(4) 0.2998(3) 0.0594(14) Uani 1 1 d . A .
H24 H -0.1164 0.8014 0.2938 0.071 Uiso 1 1 calc R . .
C25 C -0.0465(4) 0.6936(3) 0.2470(3) 0.0519(11) Uani 1 1 d . . .
H25 H -0.0993 0.7272 0.2048 0.062 Uiso 1 1 calc R A .
C26 C 0.0413(4) 0.5998(3) 0.2562(2) 0.0403(9) Uani 1 1 d . A .
H26 H 0.0480 0.5698 0.2200 0.048 Uiso 1 1 calc R . .
C31 C -0.0659(3) 0.4222(3) 0.3657(2) 0.0310(8) Uani 1 1 d . A .
C32 C -0.1399(3) 0.4588(3) 0.3043(2) 0.0350(8) Uani 1 1 d . . .
H32 H -0.1228 0.4259 0.2692 0.042 Uiso 1 1 calc R A .
C33 C -0.2401(3) 0.5447(4) 0.2938(3) 0.0442(10) Uani 1 1 d . A .
H33 H -0.2909 0.5698 0.2515 0.053 Uiso 1 1 calc R . .
C34 C -0.2653(4) 0.5927(4) 0.3443(3) 0.0473(11) Uani 1 1 d . . .
H34 H -0.3333 0.6509 0.3368 0.057 Uiso 1 1 calc R A .
C35 C -0.1927(4) 0.5567(4) 0.4053(3) 0.0506(11) Uani 1 1 d . A .
H35 H -0.2100 0.5904 0.4399 0.061 Uiso 1 1 calc R . .
C36 C -0.0931(4) 0.4708(3) 0.4167(2) 0.0413(9) Uani 1 1 d . . .
H36 H -0.0436 0.4454 0.4596 0.050 Uiso 1 1 calc R A .
C41 C 0.0278(4) 0.2131(3) 0.4664(2) 0.0377(9) Uani 1 1 d . A .
C42 C 0.1035(4) 0.1432(3) 0.5263(2) 0.0487(11) Uani 1 1 d . . .
H42 H 0.1764 0.1467 0.5283 0.058 Uiso 1 1 calc R A .
C43 C 0.0729(6) 0.0661(4) 0.5847(3) 0.0704(17) Uani 1 1 d . A .
H43 H 0.1253 0.0168 0.6259 0.084 Uiso 1 1 calc R . .
C44 C -0.0329(7) 0.0628(5) 0.5816(4) 0.084(2) Uani 1 1 d . . .
H44 H -0.0532 0.0106 0.6210 0.101 Uiso 1 1 calc R A .
C45 C -0.1089(7) 0.1319(6) 0.5240(4) 0.088(2) Uani 1 1 d . A .
H45 H -0.1820 0.1284 0.5229 0.105 Uiso 1 1 calc R . .
C46 C -0.0801(5) 0.2086(5) 0.4658(3) 0.0610(14) Uani 1 1 d . . .
H46 H -0.1341 0.2581 0.4256 0.073 Uiso 1 1 calc R A .
C51A C 0.5236(6) 0.2348(6) 0.1492(4) 0.0290(17) Uiso 0.60 1 d P A 1
C52A C 0.5638(8) 0.3077(8) 0.0920(5) 0.047(2) Uiso 0.60 1 d P A 1
H52A H 0.5121 0.3702 0.0571 0.057 Uiso 0.60 1 calc PR A 1
C53A C 0.6788(8) 0.2856(8) 0.0884(6) 0.058(2) Uiso 0.60 1 d P A 1
H53A H 0.7072 0.3347 0.0524 0.070 Uiso 0.60 1 calc PR A 1
C54A C 0.7529(9) 0.1918(9) 0.1372(6) 0.068(3) Uiso 0.60 1 d P A 1
H54A H 0.8321 0.1779 0.1353 0.082 Uiso 0.60 1 calc PR A 1
C55A C 0.7137(9) 0.1180(9) 0.1887(6) 0.071(3) Uiso 0.60 1 d P A 1
H55A H 0.7658 0.0523 0.2197 0.085 Uiso 0.60 1 calc PR A 1
C56A C 0.5992(7) 0.1397(7) 0.1950(5) 0.0452(18) Uiso 0.60 1 d P A 1
H56A H 0.5720 0.0895 0.2309 0.054 Uiso 0.60 1 calc PR A 1
C51B C 0.5138(12) 0.2649(12) 0.1493(8) 0.044(4) Uiso 0.40 1 d P A 2
C52B C 0.5504(16) 0.3343(15) 0.1022(10) 0.069(5) Uiso 0.40 1 d P A 2
H52B H 0.4968 0.3964 0.0683 0.083 Uiso 0.40 1 calc PR A 2
C53B C 0.6641(15) 0.3230(15) 0.0986(10) 0.075(5) Uiso 0.40 1 d P A 2
H53B H 0.6874 0.3765 0.0633 0.089 Uiso 0.40 1 calc PR A 2
C54B C 0.7399(14) 0.2358(13) 0.1456(9) 0.068(4) Uiso 0.40 1 d P A 2
H54B H 0.8182 0.2248 0.1400 0.081 Uiso 0.40 1 calc PR A 2
C55B C 0.7089(11) 0.1627(11) 0.2007(8) 0.054(3) Uiso 0.40 1 d P A 2
H55B H 0.7632 0.1036 0.2365 0.065 Uiso 0.40 1 calc PR A 2
C56B C 0.5943(9) 0.1771(9) 0.2034(6) 0.037(2) Uiso 0.40 1 d P A 2
H56B H 0.5696 0.1274 0.2419 0.045 Uiso 0.40 1 calc PR A 2
C61 C 0.3141(3) 0.3344(3) 0.0590(2) 0.0331(8) Uani 1 1 d . . .
C62 C 0.2069(3) 0.4096(3) 0.0366(2) 0.0350(8) Uani 1 1 d . A .
H62 H 0.1635 0.4373 0.0711 0.042 Uiso 1 1 calc R . .
C63 C 0.1628(4) 0.4447(3) -0.0368(2) 0.0417(9) Uani 1 1 d . . .
H63 H 0.0891 0.4959 -0.0519 0.050 Uiso 1 1 calc R A .
C64 C 0.2245(5) 0.4063(4) -0.0868(3) 0.0575(13) Uani 1 1 d . A .
H64 H 0.1938 0.4306 -0.1366 0.069 Uiso 1 1 calc R . .
C65 C 0.3326(5) 0.3314(5) -0.0652(3) 0.0618(14) Uani 1 1 d . . .
H65 H 0.3762 0.3054 -0.1004 0.074 Uiso 1 1 calc R A .
C66 C 0.3766(4) 0.2950(4) 0.0077(2) 0.0480(11) Uani 1 1 d . A .
H66 H 0.4498 0.2428 0.0227 0.058 Uiso 1 1 calc R . .
C71 C 0.1361(3) 0.2004(3) 0.1151(2) 0.0289(7) Uani 1 1 d . A .
C72 C 0.0258(3) 0.2730(3) 0.0986(2) 0.0323(8) Uani 1 1 d . . .
H72 H -0.0104 0.3026 0.1339 0.039 Uiso 1 1 calc R A .
C73 C -0.0314(4) 0.3021(3) 0.0305(2) 0.0419(9) Uani 1 1 d . A .
H73 H -0.1065 0.3515 0.0196 0.050 Uiso 1 1 calc R . .
C74 C 0.0203(4) 0.2598(4) -0.0208(3) 0.0529(12) Uani 1 1 d . . .
H74 H -0.0191 0.2795 -0.0670 0.064 Uiso 1 1 calc R A .
C75 C 0.1286(5) 0.1891(5) -0.0054(3) 0.0588(13) Uani 1 1 d . A .
H75 H 0.1647 0.1609 -0.0414 0.071 Uiso 1 1 calc R . .
C76 C 0.1863(4) 0.1585(4) 0.0623(2) 0.0449(10) Uani 1 1 d . . .
H76 H 0.2610 0.1082 0.0728 0.054 Uiso 1 1 calc R A .
C81 C 0.2202(4) 0.0177(3) 0.2434(2) 0.0380(9) Uani 1 1 d . A .
C82 C 0.3137(5) -0.0620(3) 0.2876(3) 0.0529(12) Uani 1 1 d . . .
H82 H 0.3748 -0.0463 0.2987 0.063 Uiso 1 1 calc R A .
C83 C 0.3189(6) -0.1645(4) 0.3158(3) 0.0718(17) Uani 1 1 d . A .
H83 H 0.3842 -0.2183 0.3454 0.086 Uiso 1 1 calc R . .
C84 C 0.2323(7) -0.1886(4) 0.3017(4) 0.0793(19) Uani 1 1 d . . .
H84 H 0.2368 -0.2590 0.3211 0.095 Uiso 1 1 calc R A .
C85 C 0.1356(6) -0.1089(4) 0.2583(4) 0.0691(16) Uani 1 1 d . A .
H85 H 0.0736 -0.1249 0.2489 0.083 Uiso 1 1 calc R . .
C86 C 0.1314(4) -0.0080(4) 0.2297(3) 0.0506(11) Uani 1 1 d . . .
H86 H 0.0663 0.0455 0.1998 0.061 Uiso 1 1 calc R A .
F1A F 0.4775(8) 0.0363(7) 0.6565(5) 0.061(3) Uiso 0.50 1 d P C 1
F2A F 0.3706(8) 0.1429(7) 0.5487(5) 0.073(3) Uiso 0.50 1 d P C 1
F3A F 0.4351(7) 0.1970(6) 0.6213(4) 0.080(2) Uiso 0.50 1 d P C 1
F4A F 0.2992(10) 0.1295(9) 0.6612(6) 0.122(3) Uiso 0.50 1 d P C 1
B1A B 0.3935(11) 0.1241(11) 0.6219(7) 0.050(3) Uiso 0.50 1 d P C 1
F1B F 0.4703(8) 0.0161(7) 0.6545(5) 0.064(3) Uiso 0.50 1 d P D 2
F2B F 0.3626(7) 0.1157(6) 0.5501(4) 0.061(2) Uiso 0.50 1 d P D 2
F3B F 0.3676(9) 0.1892(8) 0.6340(6) 0.111(3) Uiso 0.50 1 d P D 2
F4B F 0.2838(6) 0.0737(6) 0.6635(4) 0.0783(19) Uiso 0.50 1 d P D 2
B1B B 0.3689(11) 0.0993(10) 0.6256(7) 0.044(3) Uiso 0.50 1 d P D 2

loop_
_atom_site_aniso_label
_atom_site_aniso_U_11
_atom_site_aniso_U_22
_atom_site_aniso_U_33
_atom_site_aniso_U_23
_atom_site_aniso_U_13
_atom_site_aniso_U_12
Ir 0.03431(9) 0.02743(8) 0.02459(8) -0.00746(6) -0.00215(5) -0.01270(6)
Ru 0.02141(13) 0.02342(13) 0.01999(13) -0.00989(11) 0.00065(10) -0.00849(10)
P1 0.0382(5) 0.0310(5) 0.0288(5) -0.0125(4) -0.0009(4) -0.0158(4)
P2 0.0292(4) 0.0260(4) 0.0214(4) -0.0092(3) 0.0014(3) -0.0102(4)
P3 0.0243(4) 0.0368(5) 0.0277(5) -0.0109(4) 0.0009(4) -0.0109(4)
P4 0.0270(4) 0.0255(4) 0.0241(4) -0.0105(4) 0.0001(3) -0.0077(3)
O1 0.0397(15) 0.0326(14) 0.0297(14) -0.0085(11) -0.0018(12) -0.0090(12)
O2 0.0420(18) 0.079(2) 0.061(2) -0.0326(19) 0.0046(15) -0.0346(17)
N 0.0383(18) 0.0381(18) 0.0341(18) -0.0172(15) 0.0007(15) -0.0104(15)
C1 0.052(2) 0.0329(19) 0.0232(18) -0.0149(16) 0.0054(17) -0.0110(18)
C2 0.038(2) 0.040(2) 0.0302(19) -0.0182(17) 0.0061(16) -0.0160(17)
C10 0.038(2) 0.0309(18) 0.0256(18) -0.0116(15) -0.0035(15) -0.0113(16)
C11 0.040(2) 0.058(3) 0.048(2) -0.036(2) 0.0048(19) -0.022(2)
C12 0.063(3) 0.075(4) 0.074(4) -0.041(3) 0.016(3) -0.045(3)
C13 0.070(4) 0.104(5) 0.120(6) -0.073(5) 0.024(4) -0.058(4)
C14 0.053(3) 0.139(7) 0.135(7) -0.101(6) 0.015(4) -0.051(4)
C15 0.057(3) 0.107(5) 0.088(4) -0.056(4) -0.019(3) -0.022(3)
C16 0.051(3) 0.066(3) 0.066(3) -0.036(3) -0.011(2) -0.020(2)
C17 0.042(2) 0.038(2) 0.041(2) -0.0177(19) 0.0016(19) -0.0071(18)
C18 0.063(3) 0.047(3) 0.054(3) -0.007(2) -0.010(3) 0.000(2)
C20 0.0256(17) 0.0323(18) 0.0320(19) -0.0129(16) -0.0009(14) -0.0044(15)
C21 0.039(2) 0.0250(17) 0.036(2) -0.0095(15) 0.0065(16) -0.0189(16)
C22 0.067(3) 0.038(2) 0.043(2) -0.0192(19) 0.012(2) -0.025(2)
C23 0.078(4) 0.039(2) 0.061(3) -0.027(2) 0.022(3) -0.028(2)
C24 0.065(3) 0.033(2) 0.077(4) -0.023(2) 0.025(3) -0.016(2)
C25 0.047(3) 0.037(2) 0.062(3) -0.012(2) 0.003(2) -0.011(2)
C26 0.045(2) 0.032(2) 0.044(2) -0.0135(18) 0.0065(18) -0.0158(18)
C31 0.0318(19) 0.0307(18) 0.0295(19) -0.0121(15) 0.0040(15) -0.0101(15)
C32 0.0310(19) 0.041(2) 0.033(2) -0.0162(17) 0.0058(15) -0.0121(16)
C33 0.0255(19) 0.054(3) 0.046(2) -0.016(2) -0.0002(17) -0.0090(18)
C34 0.031(2) 0.045(2) 0.062(3) -0.024(2) 0.007(2) -0.0052(18)
C35 0.046(3) 0.051(3) 0.056(3) -0.034(2) 0.009(2) -0.006(2)
C36 0.040(2) 0.046(2) 0.037(2) -0.0200(19) 0.0025(17) -0.0099(18)
C41 0.057(3) 0.035(2) 0.0263(19) -0.0146(16) 0.0127(17) -0.0219(19)
C42 0.066(3) 0.035(2) 0.032(2) -0.0089(18) 0.014(2) -0.010(2)
C43 0.104(5) 0.042(3) 0.040(3) -0.007(2) 0.016(3) -0.012(3)
C44 0.135(7) 0.068(4) 0.062(4) -0.021(3) 0.047(4) -0.064(4)
C45 0.124(6) 0.101(5) 0.062(4) -0.019(4) 0.029(4) -0.085(5)
C46 0.075(4) 0.074(3) 0.046(3) -0.016(3) 0.017(2) -0.050(3)
C61 0.0325(19) 0.039(2) 0.0267(18) -0.0095(16) 0.0039(15) -0.0160(16)
C62 0.034(2) 0.038(2) 0.0284(19) -0.0098(16) 0.0051(15) -0.0124(16)
C63 0.039(2) 0.046(2) 0.030(2) -0.0079(18) -0.0014(17) -0.0112(18)
C64 0.063(3) 0.067(3) 0.027(2) -0.012(2) -0.004(2) -0.012(3)
C65 0.060(3) 0.077(4) 0.034(2) -0.024(2) 0.007(2) -0.006(3)
C66 0.038(2) 0.056(3) 0.036(2) -0.016(2) 0.0039(18) -0.003(2)
C71 0.0328(19) 0.0323(18) 0.0240(17) -0.0105(15) -0.0004(14) -0.0140(15)
C72 0.0321(19) 0.0352(19) 0.0295(19) -0.0105(16) 0.0026(15) -0.0143(16)
C73 0.036(2) 0.046(2) 0.039(2) -0.0099(19) -0.0076(17) -0.0136(18)
C74 0.057(3) 0.073(3) 0.033(2) -0.021(2) -0.007(2) -0.025(3)
C75 0.065(3) 0.080(4) 0.037(2) -0.035(3) 0.000(2) -0.019(3)
C76 0.044(2) 0.054(3) 0.039(2) -0.026(2) -0.0015(18) -0.009(2)
C81 0.056(3) 0.0282(18) 0.0292(19) -0.0136(16) 0.0019(17) -0.0109(18)
C82 0.074(3) 0.028(2) 0.050(3) -0.0091(19) -0.016(2) -0.013(2)
C83 0.098(5) 0.034(2) 0.072(4) -0.011(2) -0.022(3) -0.014(3)
C84 0.127(6) 0.038(3) 0.077(4) -0.018(3) 0.005(4) -0.038(3)
C85 0.086(4) 0.054(3) 0.082(4) -0.023(3) 0.010(3) -0.045(3)
C86 0.054(3) 0.043(2) 0.064(3) -0.021(2) 0.010(2) -0.027(2)

loop_
_atom_type_symbol
_atom_type_description
_atom_type_scat_dispersion_real
_atom_type_scat_dispersion_imag
_atom_type_scat_source
C C 0.0033 0.0016 'International Tables Vol C Tables 4.2.6.8 and 6.1.1.4'
H H 0.0000 0.0000 'International Tables Vol C Tables 4.2.6.8 and 6.1.1.4'
B B 0.0013 0.0007 'International Tables Vol C Tables 4.2.6.8 and 6.1.1.4'
N N 0.0061 0.0033 'International Tables Vol C Tables 4.2.6.8 and 6.1.1.4'
O O 0.0106 0.0060 'International Tables Vol C Tables 4.2.6.8 and 6.1.1.4'
F F 0.0171 0.0103 'International Tables Vol C Tables 4.2.6.8 and 6.1.1.4'
P P 0.1023 0.0942 'International Tables Vol C Tables 4.2.6.8 and 6.1.1.4'
Ru Ru -1.2594 0.8363 'International Tables Vol C Tables 4.2.6.8 and 6.1.1.4'
Ir Ir -1.4442 7.9887 'International Tables Vol C Tables 4.2.6.8 and 6.1.1.4'

loop_
_geom_angle_atom_site_label_1
_geom_angle_atom_site_label_2
_geom_angle_atom_site_label_3
_geom_angle
C3A Ir C4A 153.0(4)
C3B Ir C4B 147.5(7)
C3A Ir C6A 90.7(4)
C4A Ir C6A 62.5(5)
C3B Ir C6B 87.7(7)
C4B Ir C6B 59.9(6)
C3A Ir P3 89.3(2)
C3B Ir P3 91.6(5)
C4A Ir P3 92.3(3)
C4B Ir P3 88.3(4)
C6A Ir P3 86.2(3)
C6B Ir P3 85.8(4)
C3A Ir P1 85.4(2)
C3B Ir P1 92.9(5)
C4A Ir P1 91.7(3)
C4B Ir P1 86.1(4)
C6A Ir P1 92.3(3)
C6B Ir P1 91.2(4)
P3 Ir P1 174.42(3)
C3A Ir C1 117.7(3)
C3B Ir C1 80.8(5)
C4A Ir C1 89.2(4)
C4B Ir C1 131.6(4)
C6A Ir C1 151.5(3)
C6B Ir C1 168.4(4)
P3 Ir C1 92.60(9)
P1 Ir C1 91.29(9)
C3A Ir Ru 78.3(3)
C3B Ir Ru 120.3(5)
C4A Ir Ru 128.6(3)
C4B Ir Ru 92.2(4)
C6A Ir Ru 168.6(3)
C6B Ir Ru 151.9(4)
P3 Ir Ru 90.60(2)
P1 Ir Ru 89.87(3)
C1 Ir Ru 39.47(9)
C2 Ru C1 103.61(18)
C2 Ru N 103.44(16)
C1 Ru N 152.87(16)
C2 Ru P2 90.34(12)
C1 Ru P2 91.90(11)
N Ru P2 85.95(9)
C2 Ru P4 89.80(12)
C1 Ru P4 94.23(11)
N Ru P4 87.84(9)
P2 Ru P4 173.65(3)
C2 Ru Ir 158.57(13)
C1 Ru Ir 54.99(14)
N Ru Ir 97.99(9)
P2 Ru Ir 91.46(2)
P4 Ru Ir 90.73(2)
C21 P1 C11 101.89(19)
C21 P1 C10 102.61(17)
C11 P1 C10 104.24(19)
C21 P1 Ir 122.38(13)
C11 P1 Ir 111.90(14)
C10 P1 Ir 111.89(12)
C41 P2 C31 101.16(18)
C41 P2 C10 105.53(18)
C31 P2 C10 105.19(17)
C41 P2 Ru 111.99(13)
C31 P2 Ru 121.45(12)
C10 P2 Ru 110.13(13)
C51B P3 C61 102.3(5)
C51B P3 C20 111.6(5)
C61 P3 C20 101.99(18)
C61 P3 C51A 102.2(3)
C20 P3 C51A 99.1(3)
C51B P3 Ir 107.6(5)
C61 P3 Ir 122.01(13)
C20 P3 Ir 111.03(13)
C51A P3 Ir 117.2(2)
C71 P4 C81 100.47(18)
C71 P4 C20 106.15(17)
C81 P4 C20 103.12(19)
C71 P4 Ru 119.85(12)
C81 P4 Ru 114.28(13)
C20 P4 Ru 111.20(13)
C17 N Ru 175.7(3)
O1 C1 Ru 151.5(4)
O1 C1 Ir 123.0(3)
Ru C1 Ir 85.53(15)
O2 C2 Ru 174.2(4)
O3A C3A Ir 167.5(7)
C5A C4A Ir 103.3(8)
C4A C5A C6A 95.2(9)
C7A C6A C5A 130.8(10)
C7A C6A Ir 130.8(9)
C5A C6A Ir 98.5(6)
C6A C7A C8A 124.4(11)
O3B C3B Ir 167.3(16)
C5B C4B Ir 107.2(10)
C4B C5B C6B 92.8(12)
C7B C6B C5B 125.9(14)
C7B C6B Ir 133.9(13)
C5B C6B Ir 100.1(9)
C6B C7B C8B 134.6(18)
P2 C10 P1 111.97(19)
C16 C11 C12 119.3(4)
C16 C11 P1 122.7(4)
C12 C11 P1 117.9(4)
C13 C12 C11 121.0(6)
C14 C13 C12 119.5(6)
C15 C14 C13 120.9(5)
C14 C15 C16 119.8(6)
C11 C16 C15 119.6(6)
N C17 C18 178.2(5)
P4 C20 P3 112.27(19)
C26 C21 C22 118.7(4)
C26 C21 P1 122.5(3)
C22 C21 P1 118.7(3)
C23 C22 C21 120.8(5)
C22 C23 C24 120.2(5)
C23 C24 C25 120.1(4)
C24 C25 C26 119.8(5)
C21 C26 C25 120.5(4)
C32 C31 C36 119.1(4)
C32 C31 P2 120.8(3)
C36 C31 P2 120.0(3)
C31 C32 C33 119.9(4)
C34 C33 C32 120.3(4)
C35 C34 C33 120.1(4)
C34 C35 C36 120.1(4)
C31 C36 C35 120.4(4)
C42 C41 C46 119.0(4)
C42 C41 P2 123.9(4)
C46 C41 P2 116.9(3)
C41 C42 C43 119.9(5)
C44 C43 C42 119.5(6)
C45 C44 C43 121.4(6)
C44 C45 C46 119.8(7)
C45 C46 C41 120.3(6)
C56A C51A C52A 120.2(7)
C56A C51A P3 123.2(6)
C52A C51A P3 116.6(6)
C53A C52A C51A 118.7(9)
C52A C53A C54A 119.9(10)
C53A C54A C55A 121.1(10)
C56A C55A C54A 119.9(10)
C55A C56A C51A 119.9(9)
C52B C51B C56B 116.9(14)
C52B C51B P3 125.6(13)
C56B C51B P3 117.2(10)
C51B C52B C53B 123.4(18)
C54B C53B C52B 118.7(18)
C53B C54B C55B 122.0(16)
C54B C55B C56B 117.5(13)
C55B C56B C51B 120.9(12)
C62 C61 C66 119.3(4)
C62 C61 P3 120.9(3)
C66 C61 P3 119.4(3)
C61 C62 C63 119.9(4)
C64 C63 C62 120.6(4)
C63 C64 C65 120.1(4)
C66 C65 C64 119.9(4)
C65 C66 C61 120.3(4)
C76 C71 C72 118.4(3)
C76 C71 P4 120.7(3)
C72 C71 P4 120.7(3)
C73 C72 C71 120.2(4)
C74 C73 C72 120.3(4)
C75 C74 C73 119.9(4)
C74 C75 C76 120.6(4)
C75 C76 C71 120.6(4)
C82 C81 C86 118.0(4)
C82 C81 P4 122.5(4)
C86 C81 P4 119.5(3)
C81 C82 C83 120.7(5)
C84 C83 C82 120.7(5)
C83 C84 C85 119.6(5)
C86 C85 C84 119.5(5)
C85 C86 C81 121.5(5)
F1A B1A F4A 111.0(12)
F1A B1A F2A 114.1(11)
F4A B1A F2A 111.0(11)
F1A B1A F3A 102.3(11)
F4A B1A F3A 110.7(12)
F2A B1A F3A 107.3(11)
F4B B1B F2B 113.4(11)
F4B B1B F1B 108.9(10)
F2B B1B F1B 104.5(9)
F4B B1B F3B 107.3(10)
F2B B1B F3B 110.7(10)
F1B B1B F3B 112.0(11)

loop_
_geom_bond_atom_site_label_1
_geom_bond_atom_site_label_2
_geom_bond_distance
Ir C3A 1.903(7)
Ir C3B 1.938(16)
Ir C4A 2.075(13)
Ir C4B 2.098(15)
Ir C6A 2.111(10)
Ir C6B 2.146(15)
Ir P3 2.3460(10)
Ir P1 2.3497(10)
Ir C1 2.453(4)
Ir Ru 2.9864(3)
Ru C2 1.857(4)
Ru C1 1.904(4)
Ru N 2.167(3)
Ru P2 2.3515(9)
Ru P4 2.3587(9)
P1 C21 1.819(4)
P1 C11 1.821(4)
P1 C10 1.838(4)
P2 C41 1.825(4)
P2 C31 1.825(4)
P2 C10 1.831(4)
P3 C51B 1.808(14)
P3 C61 1.828(4)
P3 C20 1.837(4)
P3 C51A 1.866(7)
P4 C71 1.818(4)
P4 C81 1.825(4)
P4 C20 1.825(4)
O1 C1 1.183(5)
O2 C2 1.151(5)
O3A C3A 1.116(9)
O3B C3B 1.05(2)
N C17 1.142(5)
C4A C5A 1.424(16)
C5A C6A 1.517(15)
C6A C7A 1.382(14)
C7A C8A 1.440(16)
C4B C5B 1.40(2)
C5B C6B 1.53(2)
C6B C7B 1.40(2)
C7B C8B 1.41(3)
C11 C16 1.386(7)
C11 C12 1.388(7)
C12 C13 1.378(8)
C13 C14 1.374(11)
C14 C15 1.371(11)
C15 C16 1.403(7)
C17 C18 1.457(6)
C21 C26 1.384(6)
C21 C22 1.409(6)
C22 C23 1.371(7)
C23 C24 1.384(8)
C24 C25 1.388(7)
C25 C26 1.395(6)
C31 C32 1.382(5)
C31 C36 1.390(5)
C32 C33 1.402(6)
C33 C34 1.374(6)
C34 C35 1.368(7)
C35 C36 1.395(6)
C41 C42 1.373(6)
C41 C46 1.396(7)
C42 C43 1.410(7)
C43 C44 1.368(10)
C44 C45 1.346(10)
C45 C46 1.392(7)
C51A C56A 1.381(11)
C51A C52A 1.426(12)
C52A C53A 1.377(13)
C53A C54A 1.383(14)
C54A C55A 1.383(15)
C55A C56A 1.374(13)
C51B C52B 1.29(2)
C51B C56B 1.418(17)
C52B C53B 1.39(2)
C53B C54B 1.33(2)
C54B C55B 1.35(2)
C55B C56B 1.390(17)
C61 C62 1.385(5)
C61 C66 1.390(6)
C62 C63 1.396(6)
C63 C64 1.359(7)
C64 C65 1.390(7)
C65 C66 1.384(6)
C71 C76 1.388(5)
C71 C72 1.395(5)
C72 C73 1.394(5)
C73 C74 1.373(7)
C74 C75 1.367(7)
C75 C76 1.385(6)
C81 C82 1.386(6)
C81 C86 1.391(6)
C82 C83 1.389(7)
C83 C84 1.352(9)
C84 C85 1.406(9)
C85 C86 1.370(7)
F1A B1A 1.317(15)
F2A B1A 1.366(15)
F3A B1A 1.367(18)
F4A B1A 1.354(17)
F1B B1B 1.394(15)
F2B B1B 1.389(14)
F3B B1B 1.405(16)
F4B B1B 1.339(16)

loop_
_geom_torsion_atom_site_label_1
_geom_torsion_atom_site_label_2
_geom_torsion_atom_site_label_3
_geom_torsion_atom_site_label_4
_geom_torsion
C3A Ir Ru C2 -179.2(4)
C3B Ir Ru C2 2.2(6)
C4A Ir Ru C2 3.4(5)
C4B Ir Ru C2 -178.3(5)
C6A Ir Ru C2 -163.4(13)
C6B Ir Ru C2 -172.2(8)
P3 Ir Ru C2 -90.0(3)
P1 Ir Ru C2 95.5(3)
C1 Ir Ru C2 3.4(3)
C3A Ir Ru C1 177.5(3)
C3B Ir Ru C1 -1.1(5)
C4A Ir Ru C1 0.1(5)
C4B Ir Ru C1 178.3(4)
C6A Ir Ru C1 -166.8(13)
C6B Ir Ru C1 -175.5(8)
P3 Ir Ru C1 -93.37(13)
P1 Ir Ru C1 92.19(13)
C3A Ir Ru N 0.1(2)
C3B Ir Ru N -178.5(5)
C4A Ir Ru N -177.3(4)
C4B Ir Ru N 0.9(4)
C6A Ir Ru N 15.8(13)
C6B Ir Ru N 7.1(8)
P3 Ir Ru N 89.22(9)
P1 Ir Ru N -85.22(9)
C1 Ir Ru N -177.42(16)
C3A Ir Ru P2 86.2(2)
C3B Ir Ru P2 -92.4(5)
C4A Ir Ru P2 -91.2(4)
C4B Ir Ru P2 87.0(4)
C6A Ir Ru P2 101.9(13)
C6B Ir Ru P2 93.2(8)
P3 Ir Ru P2 175.33(3)
P1 Ir Ru P2 0.90(3)
C1 Ir Ru P2 -91.30(13)
C3A Ir Ru P4 -87.9(2)
C3B Ir Ru P4 93.5(5)
C4A Ir Ru P4 94.7(4)
C4B Ir Ru P4 -87.0(4)
C6A Ir Ru P4 -72.1(13)
C6B Ir Ru P4 -80.9(8)
P3 Ir Ru P4 1.29(3)
P1 Ir Ru P4 -173.15(3)
C1 Ir Ru P4 94.66(13)
C3A Ir P1 C21 -174.5(3)
C3B Ir P1 C21 24.1(5)
C4A Ir P1 C21 32.5(4)
C4B Ir P1 C21 171.6(5)
C6A Ir P1 C21 95.0(3)
C6B Ir P1 C21 111.9(4)
P3 Ir P1 C21 169.0(3)
C1 Ir P1 C21 -56.75(17)
Ru Ir P1 C21 -96.20(15)
C3A Ir P1 C11 64.3(3)
C3B Ir P1 C11 -97.0(6)
C4A Ir P1 C11 -88.7(4)
C4B Ir P1 C11 50.4(5)
C6A Ir P1 C11 -26.2(3)
C6B Ir P1 C11 -9.3(5)
P3 Ir P1 C11 47.9(4)
C1 Ir P1 C11 -177.9(2)
Ru Ir P1 C11 142.62(17)
C3A Ir P1 C10 -52.2(3)
C3B Ir P1 C10 146.4(5)
C4A Ir P1 C10 154.7(4)
C4B Ir P1 C10 -66.2(4)
C6A Ir P1 C10 -142.7(3)
C6B Ir P1 C10 -125.8(4)
P3 Ir P1 C10 -68.7(4)
C1 Ir P1 C10 65.49(16)
Ru Ir P1 C10 26.04(13)
C2 Ru P2 C41 56.7(2)
C1 Ru P2 C41 160.3(2)
N Ru P2 C41 -46.79(18)
P4 Ru P2 C41 -34.6(4)
Ir Ru P2 C41 -144.70(16)
C2 Ru P2 C31 -62.78(19)
C1 Ru P2 C31 40.8(2)
N Ru P2 C31 -166.24(18)
P4 Ru P2 C31 -154.0(3)
Ir Ru P2 C31 95.86(15)
C2 Ru P2 C10 173.76(18)
C1 Ru P2 C10 -82.61(19)
N Ru P2 C10 70.31(16)
P4 Ru P2 C10 82.5(3)
Ir Ru P2 C10 -27.59(13)
C3B Ir P3 C51B 89.6(7)
C4B Ir P3 C51B -57.9(6)
C6B Ir P3 C51B 2.0(6)
P1 Ir P3 C51B -55.4(6)
C1 Ir P3 C51B 170.5(5)
Ru Ir P3 C51B -150.1(5)
C3A Ir P3 C61 170.8(3)
C3B Ir P3 C61 -27.9(5)
C4A Ir P3 C61 -36.2(4)
C4B Ir P3 C61 -175.4(5)
C6A Ir P3 C61 -98.5(3)
C6B Ir P3 C61 -115.5(5)
P1 Ir P3 C61 -172.8(3)
C1 Ir P3 C61 53.03(18)
Ru Ir P3 C61 92.47(15)
C3A Ir P3 C20 50.6(3)
C3B Ir P3 C20 -148.0(5)
C4A Ir P3 C20 -156.4(4)
C4B Ir P3 C20 64.5(4)
C6A Ir P3 C20 141.3(3)
C6B Ir P3 C20 124.4(4)
P1 Ir P3 C20 67.0(4)
C1 Ir P3 C20 -67.14(16)
Ru Ir P3 C20 -27.70(13)
C3A Ir P3 C51A -62.2(4)
C4A Ir P3 C51A 90.8(4)
C6A Ir P3 C51A 28.5(4)
P1 Ir P3 C51A -45.8(5)
C1 Ir P3 C51A -180.0(3)
Ru Ir P3 C51A -140.5(3)
C2 Ru P4 C71 59.42(19)
C1 Ru P4 C71 -44.2(2)
N Ru P4 C71 162.88(17)
P2 Ru P4 C71 150.7(3)
Ir Ru P4 C71 -99.15(14)
C2 Ru P4 C81 -59.8(2)
C1 Ru P4 C81 -163.5(2)
N Ru P4 C81 43.63(18)
P2 Ru P4 C81 31.4(4)
Ir Ru P4 C81 141.60(16)
C2 Ru P4 C20 -176.06(18)
C1 Ru P4 C20 80.31(19)
N Ru P4 C20 -72.60(16)
P2 Ru P4 C20 -84.8(3)
Ir Ru P4 C20 25.36(13)
C2 Ru N C17 -120(5)
C1 Ru N C17 56(5)
P2 Ru N C17 -31(5)
P4 Ru N C17 151(5)
Ir Ru N C17 60(5)
C2 Ru C1 O1 3.3(7)
N Ru C1 O1 -172.4(5)
P2 Ru C1 O1 -87.5(6)
P4 Ru C1 O1 94.1(6)
Ir Ru C1 O1 -178.0(7)
C2 Ru C1 Ir -178.74(13)
N Ru C1 Ir 5.6(3)
P2 Ru C1 Ir 90.45(8)
P4 Ru C1 Ir -87.92(8)
C3A Ir C1 O1 176.0(4)
C3B Ir C1 O1 -2.1(6)
C4A Ir C1 O1 -1.1(5)
C4B Ir C1 O1 176.6(6)
C6A Ir C1 O1 -6.6(7)
C6B Ir C1 O1 -11.7(19)
P3 Ir C1 O1 -93.4(3)
P1 Ir C1 O1 90.6(3)
Ru Ir C1 O1 178.8(4)
C3A Ir C1 Ru -2.8(3)
C3B Ir C1 Ru 179.0(5)
C4A Ir C1 Ru -179.9(4)
C4B Ir C1 Ru -2.2(5)
C6A Ir C1 Ru 174.6(5)
C6B Ir C1 Ru 169.4(19)
P3 Ir C1 Ru 87.78(10)
P1 Ir C1 Ru -88.22(10)
C1 Ru C2 O2 4(4)
N Ru C2 O2 -178(100)
P2 Ru C2 O2 96(4)
P4 Ru C2 O2 -90(4)
Ir Ru C2 O2 1(4)
C4A Ir C3A O3A 13(4)
C6A Ir C3A O3A 21(3)
P3 Ir C3A O3A 107(3)
P1 Ir C3A O3A -71(3)
C1 Ir C3A O3A -160(3)
Ru Ir C3A O3A -162(3)
C3A Ir C4A C5A 13.7(14)
C6A Ir C4A C5A 5.1(7)
P3 Ir C4A C5A -79.3(8)
P1 Ir C4A C5A 96.8(8)
C1 Ir C4A C5A -171.9(8)
Ru Ir C4A C5A -172.0(6)
Ir C4A C5A C6A -6.4(9)
C4A C5A C6A C7A -172.5(11)
C4A C5A C6A Ir 6.2(8)
C3A Ir C6A C7A -2.2(9)
C4A Ir C6A C7A 173.9(11)
P3 Ir C6A C7A -91.5(9)
P1 Ir C6A C7A 83.2(9)
C1 Ir C6A C7A -179.9(6)
Ru Ir C6A C7A -18(2)
C3A Ir C6A C5A 179.1(6)
C4A Ir C6A C5A -4.7(6)
P3 Ir C6A C5A 89.9(6)
P1 Ir C6A C5A -95.5(6)
C1 Ir C6A C5A 1.5(10)
Ru Ir C6A C5A 163.7(10)
C5A C6A C7A C8A 0.3(18)
Ir C6A C7A C8A -177.9(8)
C4B Ir C3B O3B -1(7)
C6B Ir C3B O3B -5(6)
P3 Ir C3B O3B -91(6)
P1 Ir C3B O3B 86(6)
C1 Ir C3B O3B 177(6)
Ru Ir C3B O3B 178(6)
C3B Ir C4B C5B -5.1(17)
C6B Ir C4B C5B -0.8(9)
P3 Ir C4B C5B 85.3(10)
P1 Ir C4B C5B -94.5(10)
C1 Ir C4B C5B 177.2(8)
Ru Ir C4B C5B 175.8(10)
Ir C4B C5B C6B 1.0(11)
C4B C5B C6B C7B -177.6(15)
C4B C5B C6B Ir -1.0(11)
C3B Ir C6B C7B -5.3(15)
C4B Ir C6B C7B 177.0(17)
P3 Ir C6B C7B 86.5(14)
P1 Ir C6B C7B -98.2(14)
C1 Ir C6B C7B 4(3)
Ru Ir C6B C7B 169.8(10)
C3B Ir C6B C5B 178.5(9)
C4B Ir C6B C5B 0.8(8)
P3 Ir C6B C5B -89.7(8)
P1 Ir C6B C5B 85.6(8)
C1 Ir C6B C5B -172.0(14)
Ru Ir C6B C5B -6.4(14)
C5B C6B C7B C8B 1(3)
Ir C6B C7B C8B -174.0(16)
C41 P2 C10 P1 174.84(19)
C31 P2 C10 P1 -78.7(2)
Ru P2 C10 P1 53.8(2)
C21 P1 C10 P2 79.3(2)
C11 P1 C10 P2 -174.8(2)
Ir P1 C10 P2 -53.7(2)
C21 P1 C11 C16 130.3(4)
C10 P1 C11 C16 23.8(4)
Ir P1 C11 C16 -97.3(4)
C21 P1 C11 C12 -54.4(4)
C10 P1 C11 C12 -160.9(4)
Ir P1 C11 C12 78.0(4)
C16 C11 C12 C13 1.1(8)
P1 C11 C12 C13 -174.4(4)
C11 C12 C13 C14 -0.3(9)
C12 C13 C14 C15 -0.2(10)
C13 C14 C15 C16 -0.1(10)
C12 C11 C16 C15 -1.4(7)
P1 C11 C16 C15 173.9(4)
C14 C15 C16 C11 0.9(9)
Ru N C17 C18 58(20)
C71 P4 C20 P3 79.4(2)
C81 P4 C20 P3 -175.47(19)
Ru P4 C20 P3 -52.6(2)
C51B P3 C20 P4 174.0(5)
C61 P3 C20 P4 -77.5(2)
C51A P3 C20 P4 177.9(3)
Ir P3 C20 P4 54.0(2)
C11 P1 C21 C26 147.8(3)
C10 P1 C21 C26 -104.5(3)
Ir P1 C21 C26 22.0(4)
C11 P1 C21 C22 -37.3(4)
C10 P1 C21 C22 70.5(3)
Ir P1 C21 C22 -163.1(3)
C26 C21 C22 C23 0.2(6)
P1 C21 C22 C23 -174.9(4)
C21 C22 C23 C24 0.2(7)
C22 C23 C24 C25 -0.5(8)
C23 C24 C25 C26 0.4(7)
C22 C21 C26 C25 -0.3(6)
P1 C21 C26 C25 174.6(3)
C24 C25 C26 C21 0.0(7)
C41 P2 C31 C32 -110.1(3)
C10 P2 C31 C32 140.2(3)
Ru P2 C31 C32 14.5(4)
C41 P2 C31 C36 66.6(4)
C10 P2 C31 C36 -43.1(4)
Ru P2 C31 C36 -168.8(3)
C36 C31 C32 C33 0.7(6)
P2 C31 C32 C33 177.4(3)
C31 C32 C33 C34 0.0(7)
C32 C33 C34 C35 -0.1(7)
C33 C34 C35 C36 -0.4(8)
C32 C31 C36 C35 -1.2(6)
P2 C31 C36 C35 -178.0(4)
C34 C35 C36 C31 1.1(7)
C31 P2 C41 C42 -139.3(4)
C10 P2 C41 C42 -29.9(4)
Ru P2 C41 C42 89.9(4)
C31 P2 C41 C46 45.3(4)
C10 P2 C41 C46 154.7(4)
Ru P2 C41 C46 -85.5(4)
C46 C41 C42 C43 2.1(7)
P2 C41 C42 C43 -173.2(4)
C41 C42 C43 C44 -0.9(8)
C42 C43 C44 C45 -0.2(9)
C43 C44 C45 C46 0.2(11)
C44 C45 C46 C41 1.0(10)
C42 C41 C46 C45 -2.2(8)
P2 C41 C46 C45 173.4(5)
C61 P3 C51A C56A -136.8(7)
C20 P3 C51A C56A -32.3(7)
Ir P3 C51A C56A 87.1(7)
C61 P3 C51A C52A 43.1(7)
C20 P3 C51A C52A 147.6(7)
Ir P3 C51A C52A -93.0(7)
C56A C51A C52A C53A -6.2(14)
P3 C51A C52A C53A 173.9(8)
C51A C52A C53A C54A 3.3(15)
C52A C53A C54A C55A 1.7(17)
C53A C54A C55A C56A -3.9(17)
C54A C55A C56A C51A 0.9(16)
C52A C51A C56A C55A 4.1(14)
P3 C51A C56A C55A -176.0(8)
C61 P3 C51B C52B 40.6(16)
C20 P3 C51B C52B 149.0(15)
Ir P3 C51B C52B -89.0(16)
C61 P3 C51B C56B -145.0(10)
C20 P3 C51B C56B -36.7(12)
Ir P3 C51B C56B 85.4(11)
C56B C51B C52B C53B 5(3)
P3 C51B C52B C53B 179.5(14)
C51B C52B C53B C54B 1(3)
C52B C53B C54B C55B -6(3)
C53B C54B C55B C56B 5(2)
C54B C55B C56B C51B 1(2)
C52B C51B C56B C55B -6(2)
P3 C51B C56B C55B 179.3(10)
C51B P3 C61 C62 -140.6(6)
C20 P3 C61 C62 103.9(3)
C51A P3 C61 C62 -154.0(4)
Ir P3 C61 C62 -20.5(4)
C51B P3 C61 C66 46.9(6)
C20 P3 C61 C66 -68.6(4)
C51A P3 C61 C66 33.6(5)
Ir P3 C61 C66 167.0(3)
C66 C61 C62 C63 0.2(6)
P3 C61 C62 C63 -172.3(3)
C61 C62 C63 C64 -0.5(7)
C62 C63 C64 C65 -0.1(8)
C63 C64 C65 C66 1.0(9)
C64 C65 C66 C61 -1.3(9)
C62 C61 C66 C65 0.7(7)
P3 C61 C66 C65 173.3(4)
C81 P4 C71 C76 -61.0(4)
C20 P4 C71 C76 46.0(4)
Ru P4 C71 C76 172.9(3)
C81 P4 C71 C72 113.7(3)
C20 P4 C71 C72 -139.2(3)
Ru P4 C71 C72 -12.3(4)
C76 C71 C72 C73 -0.2(6)
P4 C71 C72 C73 -175.1(3)
C71 C72 C73 C74 0.0(6)
C72 C73 C74 C75 -0.4(8)
C73 C74 C75 C76 1.1(8)
C74 C75 C76 C71 -1.3(8)
C72 C71 C76 C75 0.9(7)
P4 C71 C76 C75 175.8(4)
C71 P4 C81 C82 143.8(4)
C20 P4 C81 C82 34.3(4)
Ru P4 C81 C82 -86.5(4)
C71 P4 C81 C86 -38.9(4)
C20 P4 C81 C86 -148.4(4)
Ru P4 C81 C86 90.8(4)
C86 C81 C82 C83 1.4(7)
P4 C81 C82 C83 178.7(4)
C81 C82 C83 C84 -1.0(9)
C82 C83 C84 C85 -0.3(10)
C83 C84 C85 C86 1.2(10)
C84 C85 C86 C81 -0.8(9)
C82 C81 C86 C85 -0.5(7)
P4 C81 C86 C85 -177.8(4)

loop_
_platon_squeeze_void_nr
_platon_squeeze_void_average_x
_platon_squeeze_void_average_y
_platon_squeeze_void_average_z
_platon_squeeze_void_volume
_platon_squeeze_void_count_electrons
_platon_squeeze_void_content
1 -0.019 0.000 0.000 515 105 ' '
2 0.257 0.819 0.610 9 0 ' '
3 0.743 0.181 0.390 9 0 ' '
